data_8103592
loop_
_publ_author_name
'Shoemaker, G.L.'
'Kostiner, E.'
'Anderson, J.B.'

_publ_section_title
;
 The structure of potassium copper(II) phosphate K Cu P O4, an example of
 a three-dimensional network
;
_journal_name_full 'Zeitschrift fuer Kristallographie (149,1979-)'
_journal_page_first 317
_journal_page_last 332
_journal_volume 152
_journal_year 1980
_chemical_formula_sum 'Cu K O4 P'
_chemical_name_systematic 'K Cu (P O4)'
_space_group_IT_number 4
_symmetry_space_group_name_Hall 'P 2yb'
_symmetry_space_group_name_H-M 'P 1 21 1'
_cell_angle_alpha 90
_cell_angle_beta 92.13
_cell_angle_gamma 90
_cell_formula_units_Z 4
_cell_length_a 8.2778
_cell_length_b 9.7201
_cell_length_c 4.9421
_cell_volume 397.372
_citation_journal_id_ASTM ZEKRDZ
_cod_data_source_file Shoemaker_ZEKRDZ_1980_209.cif
_cod_data_source_block Cu1K1O4P1
_cod_original_cell_volume 397.3718
_cod_original_formula_sum 'Cu1 K1 O4 P1'
_cod_database_code 8103592

loop_
_symmetry_equiv_pos_as_xyz
x,y,z
-x,y+1/2,-z

loop_
_atom_site_label
_atom_site_type_symbol
_atom_site_fract_x
_atom_site_fract_y
_atom_site_fract_z
_atom_site_occupancy
_atom_site_U_iso_or_equiv
O5 O-2 0.5309 0.0423 0.4162 1 0.0
O8 O-2 0.5228 0.4114 0.0503 1 0.0
O3 O-2 0.0559 0.1542 0.4671 1 0.0
O2 O-2 0.219 0.1313 0.9168 1 0.0
K2 K+1 0.7411 0.2319 0.2622 1 0.0
O6 O-2 0.4556 0.2895 0.6521 1 0.0
P2 P+5 0.5549 0.4203 0.7453 1 0.0
O4 O-2 0.0477 0.3393 0.8146 1 0.0
O1 O-2 0.9316 0.1003 0.9183 1 0.0
P1 P+5 0.0577 0.1844 0.767 1 0.0
O7 O-2 0.723 0.4065 0.6828 1 0.0
Cu1 Cu+2 0.0922 0 0.1617 1 0.0
K1 K+1 0.2354 0.3461 0.2745 1 0.0
Cu2 Cu+2 0.41692 0.10096 0 1 0.0
